data_4084290
loop_
_publ_author_name
'Flowers, Sarah E.'
'Cossairt, Brandi M.'

_publ_section_title
;
 Mono- and Dimetalation of a Tridentate Bisimidazole-Phosphine Ligand
;
_journal_issue 17
_journal_name_full Organometallics
_journal_page_first 4341
_journal_paper_doi 10.1021/om500592u
_journal_volume 33
_journal_year 2014
_chemical_formula_moiety 'C38 H44 N4 P Ru, C4 H8 O, Li'
_chemical_formula_sum 'C42 H52 Li N4 O P Ru'
_chemical_formula_weight 767.86
_space_group_IT_number 2
_symmetry_cell_setting triclinic
_symmetry_Int_Tables_number 2
_symmetry_space_group_name_Hall '-P 1'
_symmetry_space_group_name_H-M 'P -1'
_atom_sites_solution_hydrogens geom
_atom_sites_solution_primary direct
_atom_sites_solution_secondary difmap
_audit_conform_dict_location ftp://ftp.iucr.org/pub/cif_core.dic
_audit_conform_dict_name cif_core.dic
_audit_conform_dict_version 2.4
_audit_creation_date 2014-02-10T13:02:09-00:00
_audit_creation_method 'WinGX routine CIF_UPDATE'
_cell_angle_alpha 62.884(9)
_cell_angle_beta 75.794(9)
_cell_angle_gamma 73.748(13)
_cell_formula_units_Z 2
_cell_length_a 11.927(5)
_cell_length_b 13.386(6)
_cell_length_c 13.735(7)
_cell_measurement_reflns_used 63
_cell_measurement_temperature 100(2)
_cell_measurement_theta_max 20
_cell_measurement_theta_min 3
_cell_volume 1855.9(15)
_computing_cell_refinement 'SAINT (Bruker, 2007)'
_computing_data_collection 'APEX2 (Bruker, 2007)'
_computing_data_reduction 'SAINT (Bruker, 2007)'
_computing_molecular_graphics 'ORTEP-3 for Windows (Farrugia, 1997)'
_computing_publication_material 'SHELXL-97 (Sheldrick, 1997)'
_computing_structure_refinement 'SHELXL-97 (Sheldrick, 2008)'
_computing_structure_solution 'SHELXS97 (Sheldrick, 1997)'
_diffrn_ambient_temperature 100(2)
_diffrn_measured_fraction_theta_full 0.962
_diffrn_measured_fraction_theta_max 0.945
_diffrn_measurement_device_type 'Bruker APEXII CCD area-detector'
_diffrn_measurement_method '\f and \w scans'
_diffrn_radiation_monochromator graphite
_diffrn_radiation_type MoK\a
_diffrn_radiation_wavelength 0.71073
_diffrn_reflns_av_R_equivalents 0.1789
_diffrn_reflns_av_unetI/netI 0.4318
_diffrn_reflns_limit_h_max 14
_diffrn_reflns_limit_h_min -12
_diffrn_reflns_limit_k_max 16
_diffrn_reflns_limit_k_min -16
_diffrn_reflns_limit_l_max 17
_diffrn_reflns_limit_l_min -17
_diffrn_reflns_number 13902
_diffrn_reflns_theta_full 25
_diffrn_reflns_theta_max 26.44
_diffrn_reflns_theta_min 2.14
_diffrn_source 'fine-focus sealed tube'
_exptl_absorpt_coefficient_mu 0.504
_exptl_absorpt_correction_T_max 0.99
_exptl_absorpt_correction_T_min 0.9752
_exptl_absorpt_correction_type multi-scan
_exptl_absorpt_process_details '(SADABS; Bruker, 2007)'
_exptl_crystal_colour 'Color here'
_exptl_crystal_density_diffrn 1.374
_exptl_crystal_density_method 'not measured'
_exptl_crystal_description 'Shape here'
_exptl_crystal_F_000 804
_exptl_crystal_size_max 0.05
_exptl_crystal_size_mid 0.02
_exptl_crystal_size_min 0.02
_refine_diff_density_max 0.974
_refine_diff_density_min -1.017
_refine_diff_density_rms 0.128
_refine_ls_extinction_method none
_refine_ls_goodness_of_fit_ref 0.923
_refine_ls_hydrogen_treatment constr
_refine_ls_matrix_type full
_refine_ls_number_parameters 460
_refine_ls_number_reflns 7222
_refine_ls_number_restraints 58
_refine_ls_restrained_S_all 0.92
_refine_ls_R_factor_all 0.2699
_refine_ls_R_factor_gt 0.0894
_refine_ls_shift/su_max 0
_refine_ls_shift/su_mean 0
_refine_ls_structure_factor_coef Fsqd
_refine_ls_weighting_details 'calc w=1/[\s^2^(Fo^2^)+(0.0256P)^2^+0.0000P] where P=(Fo^2^+2Fc^2^)/3'
_refine_ls_weighting_scheme calc
_refine_ls_wR_factor_gt 0.1098
_refine_ls_wR_factor_ref 0.159
_reflns_number_gt 2525
_reflns_number_total 7222
_reflns_threshold_expression >2\s(I)
_cod_data_source_file om500592u_si_001.cif
_cod_data_source_block sef1_130_01
_cod_original_cell_volume 1856.0(15)
_cod_database_code 4084290

loop_
_symmetry_equiv_pos_as_xyz
'x, y, z'
'-x, -y, -z'

loop_
_atom_site_label
_atom_site_type_symbol
_atom_site_fract_x
_atom_site_fract_y
_atom_site_fract_z
_atom_site_U_iso_or_equiv
_atom_site_adp_type
_atom_site_occupancy
_atom_site_symmetry_multiplicity
_atom_site_calc_flag
_atom_site_refinement_flags
C8 C 0.9567(9) 0.7630(8) 0.1070(8) 0.053(4) Uani 1 1 d .
H8A H 1.0071 0.6878 0.1408 0.08 Uiso 1 1 calc R
H8B H 1.0026 0.8133 0.0427 0.08 Uiso 1 1 calc R
H8C H 0.89 0.7543 0.0837 0.08 Uiso 1 1 calc R
C1 C 0.8395(7) 0.8383(9) 0.5203(8) 0.027(2) Uani 1 1 d U
C2 C 0.8897(8) 0.8021(9) 0.3761(7) 0.026(3) Uani 1 1 d .
C3 C 0.8273(7) 0.9105(8) 0.3407(8) 0.024(3) Uani 1 1 d .
C4 C 0.9350(8) 0.7539(9) 0.2979(8) 0.038(3) Uani 1 1 d .
H4 H 0.982 0.6791 0.3199 0.045 Uiso 1 1 calc R
C5 C 0.7987(7) 0.9745(8) 0.2340(8) 0.026(3) Uani 1 1 d .
H5 H 0.752 1.0495 0.2131 0.031 Uiso 1 1 calc R
C6 C 0.9113(8) 0.8147(9) 0.1902(8) 0.026(3) Uani 1 1 d .
C7 C 0.8407(8) 0.9250(9) 0.1585(7) 0.029(3) Uani 1 1 d .
C9 C 0.8085(8) 0.9929(8) 0.0421(7) 0.042(3) Uani 1 1 d .
H9A H 0.7544 1.0648 0.0369 0.062 Uiso 1 1 calc R
H9B H 0.7702 0.948 0.0249 0.062 Uiso 1 1 calc R
H9C H 0.8801 1.0096 -0.0107 0.062 Uiso 1 1 calc R
C12 C 0.9640(8) 0.7753(8) 0.7049(7) 0.024(3) Uani 1 1 d .
C13 C 1.1430(8) 0.6696(8) 0.7424(7) 0.027(3) Uani 1 1 d .
C14 C 1.1142(8) 0.7472(9) 0.7913(8) 0.026(3) Uani 1 1 d .
C15 C 1.2476(8) 0.5910(8) 0.7548(7) 0.030(3) Uani 1 1 d .
H15 H 1.2674 0.5415 0.7183 0.036 Uiso 1 1 calc R
C16 C 1.1892(8) 0.7378(8) 0.8631(8) 0.027(3) Uani 1 1 d .
H16 H 1.1684 0.7875 0.8994 0.033 Uiso 1 1 calc R
C17 C 1.3245(8) 0.5837(9) 0.8206(8) 0.031(3) Uani 1 1 d .
C18 C 1.2927(8) 0.6558(9) 0.8797(9) 0.037(3) Uani 1 1 d .
C19 C 1.4350(8) 0.4954(8) 0.8372(8) 0.041(3) Uani 1 1 d .
H19A H 1.444 0.4551 0.7906 0.061 Uiso 1 1 calc R
H19B H 1.4312 0.4406 0.9149 0.061 Uiso 1 1 calc R
H19C H 1.5026 0.5324 0.8171 0.061 Uiso 1 1 calc R
C20 C 1.3661(7) 0.6387(8) 0.9611(7) 0.033(3) Uani 1 1 d U
H20A H 1.3397 0.7022 0.9837 0.05 Uiso 1 1 calc R
H20B H 1.4488 0.6359 0.9275 0.05 Uiso 1 1 calc R
H20C H 1.3581 0.5666 1.026 0.05 Uiso 1 1 calc R
C10 C 0.7309(8) 1.0437(8) 0.4360(8) 0.025(3) Uani 1 1 d .
H10A H 0.6497 1.0358 0.474 0.03 Uiso 1 1 calc R
H10B H 0.7251 1.1016 0.3591 0.03 Uiso 1 1 calc R
C11 C 0.7880(7) 1.0874(7) 0.4938(7) 0.021(2) Uani 1 1 d .
H11A H 0.7458 1.1657 0.4843 0.025 Uiso 1 1 calc R
H11B H 0.871 1.091 0.4596 0.025 Uiso 1 1 calc R
C21 C 0.9481(8) 0.9142(8) 0.7866(7) 0.028(3) Uani 1 1 d .
H21A H 1.0043 0.9353 0.8131 0.034 Uiso 1 1 calc R
H21B H 0.8805 0.8955 0.8458 0.034 Uiso 1 1 calc R
C22 C 0.9046(7) 1.0154(7) 0.6851(7) 0.024(3) Uani 1 1 d .
H22A H 0.9706 1.0295 0.6235 0.029 Uiso 1 1 calc R
H22B H 0.8775 1.0844 0.7005 0.029 Uiso 1 1 calc R
C23 C 0.6562(8) 1.0721(8) 0.6999(8) 0.028(3) Uani 1 1 d .
C24 C 0.5526(8) 1.1228(7) 0.6496(8) 0.031(3) Uani 1 1 d .
H24 H 0.5512 1.1193 0.5824 0.038 Uiso 1 1 calc R
C25 C 0.6509(8) 1.0806(8) 0.7965(8) 0.030(3) Uani 1 1 d .
H25 H 0.7189 1.0484 0.8331 0.036 Uiso 1 1 calc R
C26 C 0.4510(8) 1.1786(8) 0.6967(8) 0.032(3) Uani 1 1 d .
H26 H 0.3828 1.2131 0.6603 0.039 Uiso 1 1 calc R
C27 C 0.5499(9) 1.1346(8) 0.8436(8) 0.041(3) Uani 1 1 d .
H27 H 0.551 1.1374 0.9112 0.049 Uiso 1 1 calc R
C28 C 0.4501(8) 1.1833(9) 0.7951(8) 0.038(3) Uani 1 1 d .
H28 H 0.3816 1.2194 0.8281 0.046 Uiso 1 1 calc R
C29 C 0.6064(8) 0.7830(9) 0.7650(8) 0.036(2) Uani 1 1 d U
C31 C 0.6590(7) 0.7097(9) 0.7061(8) 0.0338(18) Uani 1 1 d U
C33 C 0.7609(8) 0.6310(9) 0.7505(8) 0.0317(19) Uani 1 1 d U
C32 C 0.7699(8) 0.6485(8) 0.8444(8) 0.026(2) Uani 1 1 d U
C30 C 0.6790(7) 0.7406(8) 0.8537(7) 0.025(2) Uani 1 1 d U
C34 C 0.4944(7) 0.8656(8) 0.7523(8) 0.036(3) Uani 1 1 d .
H34A H 0.491 0.9157 0.6739 0.054 Uiso 1 1 calc R
H34B H 0.4885 0.9117 0.7926 0.054 Uiso 1 1 calc R
H34C H 0.4288 0.8245 0.782 0.054 Uiso 1 1 calc R
C36 C 0.6086(8) 0.7205(9) 0.6124(8) 0.046(3) Uani 1 1 d .
H36A H 0.6714 0.6952 0.5626 0.07 Uiso 1 1 calc R
H36B H 0.5722 0.8006 0.572 0.07 Uiso 1 1 calc R
H36C H 0.5487 0.6728 0.6406 0.07 Uiso 1 1 calc R
C39 C 0.8283(8) 0.5343(8) 0.7255(8) 0.037(3) Uani 1 1 d .
H39A H 0.7899 0.4682 0.7695 0.055 Uiso 1 1 calc R
H39B H 0.9084 0.515 0.7434 0.055 Uiso 1 1 calc R
H39C H 0.8317 0.5546 0.6468 0.055 Uiso 1 1 calc R
C38 C 0.8618(7) 0.5819(8) 0.9206(7) 0.034(3) Uani 1 1 d .
H38A H 0.8785 0.6315 0.9479 0.05 Uiso 1 1 calc R
H38B H 0.9341 0.5541 0.8805 0.05 Uiso 1 1 calc R
H38C H 0.8326 0.5167 0.9831 0.05 Uiso 1 1 calc R
C35 C 0.6518(8) 0.7833(8) 0.9441(7) 0.037(3) Uani 1 1 d .
H35A H 0.5955 0.7417 1.0042 0.055 Uiso 1 1 calc R
H35B H 0.6176 0.8653 0.9137 0.055 Uiso 1 1 calc R
H35C H 0.7246 0.7704 0.9726 0.055 Uiso 1 1 calc R
C41 C 1.2150(8) 0.6597(8) 0.4188(8) 0.038(3) Uani 1 1 d .
H41A H 1.2195 0.7177 0.4429 0.045 Uiso 1 1 calc R
H41B H 1.1769 0.6989 0.351 0.045 Uiso 1 1 calc R
C43 C 1.3362(9) 0.5925(9) 0.3988(9) 0.058(4) Uani 1 1 d .
H43A H 1.3973 0.6392 0.3752 0.07 Uiso 1 1 calc R
H43B H 1.3402 0.5649 0.3422 0.07 Uiso 1 1 calc R
C42 C 1.3510(8) 0.4932(10) 0.5115(9) 0.053(4) Uani 1 1 d .
H42A H 1.4081 0.4264 0.5043 0.064 Uiso 1 1 calc R
H42B H 1.378 0.5157 0.56 0.064 Uiso 1 1 calc R
C40 C 1.2286(8) 0.4671(8) 0.5559(8) 0.042(3) Uani 1 1 d .
H40A H 1.2179 0.409 0.5349 0.05 Uiso 1 1 calc R
H40B H 1.2145 0.4378 0.6374 0.05 Uiso 1 1 calc R
N2 N 0.7941(6) 0.9355(7) 0.4340(6) 0.025(2) Uani 1 1 d .
N1 N 0.9014(6) 0.7565(6) 0.4870(6) 0.0274(19) Uani 1 1 d U
N4 N 1.0066(6) 0.8122(7) 0.7647(6) 0.026(2) Uani 1 1 d .
N3 N 1.0483(6) 0.6914(7) 0.6877(6) 0.027(2) Uani 1 1 d U
Li1 Li 1.0158(13) 0.6497(14) 0.5827(12) 0.031(3) Uani 1 1 d U
P1 P 0.7831(2) 0.9913(2) 0.6432(2) 0.0272(8) Uani 1 1 d .
Ru1 Ru 0.79265(7) 0.80855(8) 0.68550(7) 0.0268(3) Uani 1 1 d U
O1 O 1.1491(5) 0.5740(6) 0.5067(5) 0.042(2) Uani 1 1 d .

loop_
_atom_site_aniso_label
_atom_site_aniso_U_11
_atom_site_aniso_U_22
_atom_site_aniso_U_33
_atom_site_aniso_U_23
_atom_site_aniso_U_13
_atom_site_aniso_U_12
C8 0.065(8) 0.051(8) 0.033(7) -0.024(7) 0.005(6) 0.006(7)
C1 0.012(4) 0.049(5) 0.0179(15) -0.018(3) 0.003(2) 0.000(3)
C2 0.030(6) 0.039(7) 0.013(6) -0.016(6) 0.001(5) -0.006(6)
C3 0.018(6) 0.027(7) 0.023(6) -0.011(5) -0.002(5) 0.003(5)
C4 0.021(6) 0.057(8) 0.031(7) -0.020(6) -0.009(5) 0.008(6)
C5 0.016(5) 0.036(7) 0.026(6) -0.013(6) -0.008(5) -0.001(5)
C6 0.023(6) 0.033(7) 0.020(6) -0.013(6) 0.003(5) -0.003(5)
C7 0.032(6) 0.048(8) 0.013(6) -0.018(6) 0.008(5) -0.017(6)
C9 0.047(7) 0.044(8) 0.021(6) -0.008(6) -0.010(5) 0.006(6)
C12 0.034(6) 0.017(6) 0.012(5) 0.003(5) -0.009(5) -0.002(5)
C13 0.014(6) 0.034(7) 0.014(6) 0.001(5) -0.005(4) 0.009(5)
C14 0.017(6) 0.034(7) 0.013(6) -0.002(5) 0.001(5) 0.001(5)
C15 0.025(6) 0.039(7) 0.013(6) 0.000(5) 0.009(5) -0.016(6)
C16 0.020(6) 0.025(7) 0.026(6) -0.004(5) 0.001(5) -0.005(5)
C17 0.009(6) 0.041(8) 0.033(7) -0.012(6) 0.004(5) -0.004(5)
C18 0.019(6) 0.038(8) 0.030(7) 0.003(6) 0.004(5) -0.006(6)
C19 0.042(7) 0.040(8) 0.026(7) 0.000(6) -0.012(5) -0.008(6)
C20 0.027(5) 0.049(6) 0.020(5) -0.009(5) -0.015(4) -0.002(5)
C10 0.030(6) 0.020(7) 0.020(6) -0.004(5) 0.000(5) -0.005(5)
C11 0.013(5) 0.019(6) 0.025(6) -0.005(5) 0.002(4) -0.005(5)
C21 0.032(6) 0.038(7) 0.012(6) -0.001(5) -0.003(5) -0.018(6)
C22 0.022(6) 0.026(6) 0.018(6) -0.007(5) -0.001(4) 0.000(5)
C23 0.033(6) 0.024(7) 0.027(6) -0.009(5) -0.010(5) -0.002(5)
C24 0.040(7) 0.028(7) 0.023(6) -0.010(5) 0.004(5) -0.009(6)
C25 0.021(6) 0.042(7) 0.019(6) -0.006(5) -0.011(5) 0.001(5)
C26 0.030(6) 0.045(7) 0.021(6) -0.013(6) -0.007(5) -0.005(6)
C27 0.035(7) 0.061(8) 0.018(6) -0.013(6) 0.002(5) -0.009(6)
C28 0.027(6) 0.067(9) 0.020(6) -0.025(6) 0.004(5) -0.002(6)
C29 0.013(2) 0.055(7) 0.021(4) -0.009(5) 0.005(2) 0.004(3)
C31 0.010(4) 0.064(7) 0.023(4) -0.017(4) 0.001(3) -0.007(3)
C33 0.033(6) 0.038(3) 0.021(4) -0.012(3) -0.007(4) 0.002(3)
C32 0.027(5) 0.027(4) 0.021(3) -0.0083(18) -0.007(3) -0.001(3)
C30 0.017(5) 0.032(6) 0.018(3) -0.007(4) 0.007(2) -0.006(3)
C34 0.020(6) 0.037(7) 0.041(7) -0.010(6) -0.001(5) -0.003(5)
C36 0.033(7) 0.075(9) 0.030(7) -0.017(7) 0.001(5) -0.022(6)
C39 0.047(7) 0.029(7) 0.029(7) -0.008(6) 0.001(5) -0.015(6)
C38 0.033(6) 0.041(7) 0.013(6) -0.005(5) -0.003(5) 0.002(6)
C35 0.047(7) 0.051(8) 0.016(6) -0.015(6) 0.000(5) -0.017(6)
C41 0.039(7) 0.041(8) 0.023(6) -0.001(6) -0.001(5) -0.016(6)
C43 0.047(8) 0.074(10) 0.043(8) -0.008(7) -0.003(6) -0.028(7)
C42 0.023(6) 0.087(10) 0.042(8) -0.027(8) 0.000(5) -0.003(7)
C40 0.029(7) 0.041(8) 0.046(8) -0.012(6) 0.011(5) -0.017(6)
N2 0.024(5) 0.031(6) 0.019(5) -0.009(4) -0.004(4) -0.005(4)
N1 0.022(4) 0.038(5) 0.020(4) -0.013(4) 0.002(3) -0.005(4)
N4 0.018(5) 0.038(6) 0.016(5) -0.008(4) 0.003(4) -0.007(4)
N3 0.023(5) 0.028(5) 0.015(4) -0.001(4) -0.001(3) -0.001(4)
Li1 0.031(8) 0.035(9) 0.017(8) -0.008(6) 0.002(4) 0.000(5)
P1 0.0190(16) 0.045(2) 0.0125(15) -0.0111(15) 0.0017(12) -0.0029(14)
Ru1 0.0169(5) 0.0420(6) 0.0129(4) -0.0079(4) 0.0026(3) -0.0033(4)
O1 0.026(4) 0.050(5) 0.035(5) -0.018(4) 0.003(3) 0.010(4)

loop_
_atom_type_symbol
_atom_type_description
_atom_type_scat_dispersion_real
_atom_type_scat_dispersion_imag
_atom_type_scat_source
C C 0.0033 0.0016 'International Tables Vol C Tables 4.2.6.8 and 6.1.1.4'
H H 0 0 'International Tables Vol C Tables 4.2.6.8 and 6.1.1.4'
N N 0.0061 0.0033 'International Tables Vol C Tables 4.2.6.8 and 6.1.1.4'
Li Li -0.0003 0.0001 'International Tables Vol C Tables 4.2.6.8 and 6.1.1.4'
P P 0.1023 0.0942 'International Tables Vol C Tables 4.2.6.8 and 6.1.1.4'
Ru Ru -1.2594 0.8363 'International Tables Vol C Tables 4.2.6.8 and 6.1.1.4'
O O 0.0106 0.006 'International Tables Vol C Tables 4.2.6.8 and 6.1.1.4'

loop_
_geom_angle_atom_site_label_1
_geom_angle_atom_site_label_2
_geom_angle_atom_site_label_3
_geom_angle
C6 C8 H8A 109.5
C6 C8 H8B 109.5
H8A C8 H8B 109.5
C6 C8 H8C 109.5
H8A C8 H8C 109.5
H8B C8 H8C 109.5
N1 C1 N2 111.7(8)
N1 C1 Ru1 122.8(7)
N2 C1 Ru1 124.6(7)
N1 C1 Li1 40.6(6)
N2 C1 Li1 146.5(7)
Ru1 C1 Li1 87.7(5)
C3 C2 N1 111.9(9)
C3 C2 C4 117.9(9)
N1 C2 C4 130.1(9)
C2 C3 C5 123.7(9)
C2 C3 N2 105.7(8)
C5 C3 N2 130.5(9)
C6 C4 C2 120.7(9)
C6 C4 H4 119.7
C2 C4 H4 119.7
C3 C5 C7 117.9(9)
C3 C5 H5 121.1
C7 C5 H5 121.1
C4 C6 C7 119.4(9)
C4 C6 C8 121.1(9)
C7 C6 C8 119.5(9)
C5 C7 C6 120.3(9)
C5 C7 C9 118.6(9)
C6 C7 C9 121.1(9)
C7 C9 H9A 109.5
C7 C9 H9B 109.5
H9A C9 H9B 109.5
C7 C9 H9C 109.5
H9A C9 H9C 109.5
H9B C9 H9C 109.5
N3 C12 N4 107.5(8)
N3 C12 Ru1 125.4(8)
N4 C12 Ru1 124.9(7)
N3 C12 Li1 40.1(6)
N4 C12 Li1 146.5(7)
Ru1 C12 Li1 88.6(5)
C15 C13 N3 132.6(11)
C15 C13 C14 120.9(10)
N3 C13 C14 106.5(8)
N4 C14 C13 106.9(9)
N4 C14 C16 133.3(10)
C13 C14 C16 119.5(9)
C13 C15 C17 120.3(10)
C13 C15 H15 119.8
C17 C15 H15 119.8
C18 C16 C14 119.9(10)
C18 C16 H16 120
C14 C16 H16 120
C15 C17 C18 120.1(9)
C15 C17 C19 120.0(10)
C18 C17 C19 119.7(10)
C16 C18 C17 118.9(10)
C16 C18 C20 120.4(10)
C17 C18 C20 120.6(9)
C17 C19 H19A 109.5
C17 C19 H19B 109.5
H19A C19 H19B 109.5
C17 C19 H19C 109.5
H19A C19 H19C 109.5
H19B C19 H19C 109.5
C18 C20 H20A 109.5
C18 C20 H20B 109.5
H20A C20 H20B 109.5
C18 C20 H20C 109.5
H20A C20 H20C 109.5
H20B C20 H20C 109.5
N2 C10 C11 113.9(8)
N2 C10 H10A 108.8
C11 C10 H10A 108.8
N2 C10 H10B 108.8
C11 C10 H10B 108.8
H10A C10 H10B 107.7
C10 C11 P1 110.4(6)
C10 C11 H11A 109.6
P1 C11 H11A 109.6
C10 C11 H11B 109.6
P1 C11 H11B 109.6
H11A C11 H11B 108.1
N4 C21 C22 112.3(8)
N4 C21 H21A 109.1
C22 C21 H21A 109.1
N4 C21 H21B 109.1
C22 C21 H21B 109.1
H21A C21 H21B 107.9
C21 C22 P1 111.9(6)
C21 C22 H22A 109.2
P1 C22 H22A 109.2
C21 C22 H22B 109.2
P1 C22 H22B 109.2
H22A C22 H22B 107.9
C25 C23 C24 115.6(8)
C25 C23 P1 123.3(7)
C24 C23 P1 120.9(8)
C23 C24 C26 121.6(9)
C23 C24 H24 119.2
C26 C24 H24 119.2
C23 C25 C27 122.8(9)
C23 C25 H25 118.6
C27 C25 H25 118.6
C28 C26 C24 120.4(9)
C28 C26 H26 119.8
C24 C26 H26 119.8
C28 C27 C25 121.7(10)
C28 C27 H27 119.2
C25 C27 H27 119.2
C27 C28 C26 118.0(9)
C27 C28 H28 121
C26 C28 H28 121
C31 C29 C34 127.7(9)
C31 C29 C30 104.6(8)
C34 C29 C30 126.8(9)
C31 C29 Ru1 69.8(5)
C34 C29 Ru1 130.4(7)
C30 C29 Ru1 72.0(5)
C33 C31 C29 111.2(9)
C33 C31 C36 126.6(9)
C29 C31 C36 122.2(9)
C33 C31 Ru1 71.5(6)
C29 C31 Ru1 72.2(6)
C36 C31 Ru1 123.3(7)
C31 C33 C32 106.0(8)
C31 C33 C39 128.0(10)
C32 C33 C39 124.7(9)
C31 C33 Ru1 71.5(6)
C32 C33 Ru1 73.1(6)
C39 C33 Ru1 130.6(7)
C30 C32 C33 109.9(9)
C30 C32 C38 124.4(9)
C33 C32 C38 125.7(8)
C30 C32 Ru1 72.1(5)
C33 C32 Ru1 69.6(6)
C38 C32 Ru1 124.0(6)
C32 C30 C29 108.2(9)
C32 C30 C35 127.4(9)
C29 C30 C35 124.2(8)
C32 C30 Ru1 71.4(5)
C29 C30 Ru1 70.3(5)
C35 C30 Ru1 128.0(7)
C29 C34 H34A 109.5
C29 C34 H34B 109.5
H34A C34 H34B 109.5
C29 C34 H34C 109.5
H34A C34 H34C 109.5
H34B C34 H34C 109.5
C31 C36 H36A 109.5
C31 C36 H36B 109.5
H36A C36 H36B 109.5
C31 C36 H36C 109.5
H36A C36 H36C 109.5
H36B C36 H36C 109.5
C33 C39 H39A 109.5
C33 C39 H39B 109.5
H39A C39 H39B 109.5
C33 C39 H39C 109.5
H39A C39 H39C 109.5
H39B C39 H39C 109.5
C32 C38 H38A 109.5
C32 C38 H38B 109.5
H38A C38 H38B 109.5
C32 C38 H38C 109.5
H38A C38 H38C 109.5
H38B C38 H38C 109.5
C30 C35 H35A 109.5
C30 C35 H35B 109.5
H35A C35 H35B 109.5
C30 C35 H35C 109.5
H35A C35 H35C 109.5
H35B C35 H35C 109.5
O1 C41 C43 104.9(7)
O1 C41 H41A 110.8
C43 C41 H41A 110.8
O1 C41 H41B 110.8
C43 C41 H41B 110.8
H41A C41 H41B 108.8
C41 C43 C42 102.9(8)
C41 C43 H43A 111.2
C42 C43 H43A 111.2
C41 C43 H43B 111.2
C42 C43 H43B 111.2
H43A C43 H43B 109.1
C40 C42 C43 103.4(8)
C40 C42 H42A 111.1
C43 C42 H42A 111.1
C40 C42 H42B 111.1
C43 C42 H42B 111.1
H42A C42 H42B 109
O1 C40 C42 105.6(8)
O1 C40 H40A 110.6
C42 C40 H40A 110.6
O1 C40 H40B 110.6
C42 C40 H40B 110.6
H40A C40 H40B 108.8
C1 N2 C3 106.1(8)
C1 N2 C10 127.6(8)
C3 N2 C10 126.2(8)
C1 N1 C2 104.5(8)
C1 N1 Li1 112.5(8)
C2 N1 Li1 137.7(8)
C14 N4 C12 109.9(8)
C14 N4 C21 125.7(9)
C12 N4 C21 124.2(8)
C12 N3 C13 109.0(9)
C12 N3 Li1 112.9(8)
C13 N3 Li1 137.4(8)
N3 Li1 N1 117.2(8)
N3 Li1 O1 118.2(8)
N1 Li1 O1 112.6(8)
N3 Li1 C1 90.9(6)
N1 Li1 C1 26.9(4)
O1 Li1 C1 136.1(8)
N3 Li1 C12 27.0(3)
N1 Li1 C12 91.4(6)
O1 Li1 C12 142.3(8)
C1 Li1 C12 64.6(4)
C23 P1 C22 100.9(4)
C23 P1 C11 100.3(4)
C22 P1 C11 104.2(4)
C23 P1 Ru1 120.7(3)
C22 P1 Ru1 113.2(3)
C11 P1 Ru1 115.2(3)
C12 Ru1 C1 91.0(4)
C12 Ru1 P1 89.3(3)
C1 Ru1 P1 90.7(3)
C12 Ru1 C31 137.5(4)
C1 Ru1 C31 91.2(4)
P1 Ru1 C31 133.1(3)
C12 Ru1 C33 100.7(4)
C1 Ru1 C33 98.0(4)
P1 Ru1 C33 166.6(2)
C31 Ru1 C33 37.1(3)
C12 Ru1 C29 147.7(3)
C1 Ru1 C29 118.1(4)
P1 Ru1 C29 103.0(3)
C31 Ru1 C29 37.9(3)
C33 Ru1 C29 63.8(4)
C12 Ru1 C32 88.0(3)
C1 Ru1 C32 133.6(4)
P1 Ru1 C32 135.7(3)
C31 Ru1 C32 60.9(3)
C33 Ru1 C32 37.3(3)
C29 Ru1 C32 62.2(3)
C12 Ru1 C30 110.3(3)
C1 Ru1 C30 152.9(4)
P1 Ru1 C30 105.6(3)
C31 Ru1 C30 61.8(4)
C33 Ru1 C30 62.6(3)
C29 Ru1 C30 37.7(3)
C32 Ru1 C30 36.4(3)
C40 O1 C41 110.2(6)
C40 O1 Li1 127.6(7)
C41 O1 Li1 109.6(7)

loop_
_geom_bond_atom_site_label_1
_geom_bond_atom_site_label_2
_geom_bond_distance
C8 C6 1.512(12)
C8 H8A 0.98
C8 H8B 0.98
C8 H8C 0.98
C1 N1 1.339(11)
C1 N2 1.381(10)
C1 Ru1 2.073(9)
C1 Li1 2.733(17)
C2 C3 1.351(11)
C2 N1 1.386(11)
C2 C4 1.418(12)
C3 C5 1.391(12)
C3 N2 1.407(11)
C4 C6 1.382(12)
C4 H4 0.95
C5 C7 1.396(12)
C5 H5 0.95
C6 C7 1.407(12)
C7 C9 1.520(12)
C9 H9A 0.98
C9 H9B 0.98
C9 H9C 0.98
C12 N3 1.348(10)
C12 N4 1.376(11)
C12 Ru1 2.024(9)
C12 Li1 2.739(19)
C13 C15 1.378(11)
C13 N3 1.400(11)
C13 C14 1.404(13)
C14 N4 1.361(10)
C14 C16 1.431(13)
C15 C17 1.395(13)
C15 H15 0.95
C16 C18 1.390(11)
C16 H16 0.95
C17 C18 1.447(14)
C17 C19 1.489(11)
C18 C20 1.484(13)
C19 H19A 0.98
C19 H19B 0.98
C19 H19C 0.98
C20 H20A 0.98
C20 H20B 0.98
C20 H20C 0.98
C10 N2 1.443(10)
C10 C11 1.532(11)
C10 H10A 0.99
C10 H10B 0.99
C11 P1 1.857(8)
C11 H11A 0.99
C11 H11B 0.99
C21 N4 1.477(10)
C21 C22 1.513(11)
C21 H21A 0.99
C21 H21B 0.99
C22 P1 1.837(8)
C22 H22A 0.99
C22 H22B 0.99
C23 C25 1.367(12)
C23 C24 1.409(11)
C23 P1 1.828(9)
C24 C26 1.412(11)
C24 H24 0.95
C25 C27 1.397(11)
C25 H25 0.95
C26 C28 1.380(12)
C26 H26 0.95
C27 C28 1.358(12)
C27 H27 0.95
C28 H28 0.95
C29 C31 1.463(13)
C29 C34 1.466(10)
C29 C30 1.473(12)
C29 Ru1 2.267(9)
C31 C33 1.421(12)
C31 C36 1.484(12)
C31 Ru1 2.234(10)
C33 C32 1.444(13)
C33 C39 1.459(11)
C33 Ru1 2.234(10)
C32 C30 1.428(11)
C32 C38 1.502(11)
C32 Ru1 2.280(9)
C30 C35 1.522(12)
C30 Ru1 2.289(8)
C34 H34A 0.98
C34 H34B 0.98
C34 H34C 0.98
C36 H36A 0.98
C36 H36B 0.98
C36 H36C 0.98
C39 H39A 0.98
C39 H39B 0.98
C39 H39C 0.98
C38 H38A 0.98
C38 H38B 0.98
C38 H38C 0.98
C35 H35A 0.98
C35 H35B 0.98
C35 H35C 0.98
C41 O1 1.473(10)
C41 C43 1.509(12)
C41 H41A 0.99
C41 H41B 0.99
C43 C42 1.523(13)
C43 H43A 0.99
C43 H43B 0.99
C42 C40 1.511(11)
C42 H42A 0.99
C42 H42B 0.99
C40 O1 1.441(10)
C40 H40A 0.99
C40 H40B 0.99
N1 Li1 1.925(17)
N3 Li1 1.916(18)
Li1 O1 1.974(15)
P1 Ru1 2.217(3)
